data_2220622
loop_
_publ_author_name
'Huang, Hua-Ming'
'Ju, Feng-Yang'
'Wang, Jian-Ge'
'Qin, Jian-Hua'

_publ_section_title
<i>catena</i>-Poly[[bis(nitrato-\k^2^<i>O</i>,<i>O</i>')copper(II)]-\m-2,2'-(ethane-1,2-diyldithio)di-1,3,4-thiadiazole-\k^2^<i>N</i>^4^:<i>N</i>^4'^]
_journal_coeditor_code SI2137
_journal_issue 1
_journal_name_full 'Acta Crystallographica Section E'
_journal_page_first m80
_journal_page_last m81
_journal_paper_doi 10.1107/S1600536808041202
_journal_volume 65
_journal_year 2009
_chemical_formula_iupac '[Cu (N O3)2 (C6 H6 N4 S4)]'
_chemical_formula_moiety 'C6 H6 Cu N6 O6 S4'
_chemical_formula_sum 'C6 H6 Cu N6 O6 S4'
_chemical_formula_weight 449.95
_chemical_name_systematic
;
<i>catena</i>-Poly[[bis(nitrato-\k^2^<i>O</i>,<i>O</i>')copper(II)]-\m-
2,2'-(ethane-1,2-diyldithio)di-1,3,4-thiadiazole-\k^2^N^4^:N^4'^]
;
_space_group_IT_number 2
_symmetry_cell_setting triclinic
_symmetry_space_group_name_Hall '-P 1'
_symmetry_space_group_name_H-M 'P -1'
_atom_sites_solution_hydrogens geom
_atom_sites_solution_primary direct
_atom_sites_solution_secondary difmap
_audit_creation_method SHELXL-97
_cell_angle_alpha 105.144(2)
_cell_angle_beta 100.000(2)
_cell_angle_gamma 93.958(2)
_cell_formula_units_Z 1
_cell_length_a 5.2143(8)
_cell_length_b 7.0214(10)
_cell_length_c 10.6476(16)
_cell_measurement_reflns_used 1855
_cell_measurement_temperature 296(2)
_cell_measurement_theta_max 29.20
_cell_measurement_theta_min 3.03
_cell_volume 367.88(9)
_computing_cell_refinement 'SAINT (Bruker, 1997)'
_computing_data_collection 'SMART (Bruker, 1997)'
_computing_data_reduction 'SAINT (Bruker, 1997)'
_computing_molecular_graphics 'SHELXTL (Sheldrick, 2008)'
_computing_publication_material 'SHELXTL (Sheldrick, 2008)'
_computing_structure_refinement 'SHELX97 (Sheldrick, 2008)'
_computing_structure_solution 'SHELXS97 (Sheldrick, 2008)'
_diffrn_ambient_temperature 296(2)
_diffrn_measured_fraction_theta_full 0.972
_diffrn_measured_fraction_theta_max 0.972
_diffrn_measurement_device_type 'Bruker SMART CCD area-detector'
_diffrn_measurement_method 'phi and omega scans'
_diffrn_radiation_monochromator graphite
_diffrn_radiation_source 'fine-focus sealed tube'
_diffrn_radiation_type MoK\a
_diffrn_radiation_wavelength 0.71073
_diffrn_reflns_av_R_equivalents 0.0196
_diffrn_reflns_av_sigmaI/netI 0.0285
_diffrn_reflns_limit_h_max 3
_diffrn_reflns_limit_h_min -6
_diffrn_reflns_limit_k_max 8
_diffrn_reflns_limit_k_min -8
_diffrn_reflns_limit_l_max 12
_diffrn_reflns_limit_l_min -11
_diffrn_reflns_number 1983
_diffrn_reflns_theta_full 25.50
_diffrn_reflns_theta_max 25.50
_diffrn_reflns_theta_min 3.03
_diffrn_standards_number 0
_exptl_absorpt_coefficient_mu 2.091
_exptl_absorpt_correction_T_max 0.9236
_exptl_absorpt_correction_T_min 0.4316
_exptl_absorpt_correction_type multi-scan
_exptl_absorpt_process_details '(SADABS; Bruker, 1997)'
_exptl_crystal_colour colorless
_exptl_crystal_density_diffrn 2.031
_exptl_crystal_density_method 'not measured'
_exptl_crystal_description plate
_exptl_crystal_F_000 225
_exptl_crystal_size_max 0.48
_exptl_crystal_size_mid 0.29
_exptl_crystal_size_min 0.04
_refine_diff_density_max 1.857
_refine_diff_density_min -0.496
_refine_ls_extinction_method none
_refine_ls_goodness_of_fit_ref 1.051
_refine_ls_hydrogen_treatment constr
_refine_ls_matrix_type full
_refine_ls_number_parameters 110
_refine_ls_number_reflns 1336
_refine_ls_number_restraints 1
_refine_ls_restrained_S_all 1.050
_refine_ls_R_factor_all 0.0588
_refine_ls_R_factor_gt 0.0575
_refine_ls_shift/su_max 0.000
_refine_ls_shift/su_mean 0.000
_refine_ls_structure_factor_coef Fsqd
_refine_ls_weighting_details 'w=1/[\s^2^(Fo^2^)+(0.1363P)^2^+0.4692P] where P=(Fo^2^+2Fc^2^)/3'
_refine_ls_weighting_scheme calc
_refine_ls_wR_factor_gt 0.1706
_refine_ls_wR_factor_ref 0.1728
_reflns_number_gt 1273
_reflns_number_total 1336
_reflns_threshold_expression >2sigma(I)
_cod_data_source_file si2137.cif
_cod_data_source_block I
_cod_depositor_comments
;
The following automatic conversions were performed:
'_symmetry_cell_setting' value 'Triclinic' changed to 'triclinic'
according to '/home/saulius/struct/CIF-dictionaries/cif_core.dic'
dictionary named 'cif_core.dic' version 2.4.1 from 2010-06-29.

Automatic conversion script
Id: cif_fix_enum 1527 2010-12-29 10:47:43Z saulius 

The following automatic conversions were performed:

'_symmetry_cell_setting' value 'Triclinic' changed to 'triclinic'
according to /home/saulius/struct/CIF-dictionaries/cif_core.dic
dictionary named 'cif_core.dic' version 2.4.1 from 2010-06-29.

Automatic conversion script
Id: cif_fix_values 1715 2011-07-08 13:25:40Z adriana 
;
_cod_database_code 2220622
_cod_database_fobs_code 2220622

loop_
_symmetry_equiv_pos_as_xyz
'x, y, z'
'-x, -y, -z'

loop_
_atom_site_type_symbol
_atom_site_label
_atom_site_fract_x
_atom_site_fract_y
_atom_site_fract_z
_atom_site_U_iso_or_equiv
_atom_site_adp_type
_atom_site_calc_flag
_atom_site_refinement_flags
_atom_site_occupancy
_atom_site_disorder_assembly
_atom_site_disorder_group
C C3 0.6301(17) 0.4878(11) 0.4823(9) 0.0366(14) Uani d PD 0.499(9) . 1
H H3A 0.7602 0.5921 0.5422 0.044 Uiso calc PR 0.499(9) . 1
H H3B 0.6243 0.4972 0.3926 0.044 Uiso calc PR 0.499(9) . 1
C C3' 0.4746(17) 0.4163(12) 0.5298(9) 0.0366(14) Uani d PD 0.501(9) . 2
H H3B' 0.2988 0.3485 0.4917 0.044 Uiso calc PR 0.501(9) . 2
H H3A' 0.4890 0.4680 0.6249 0.044 Uiso calc PR 0.501(9) . 2
Cu Cu1 0.0000 0.0000 0.0000 0.0312(3) Uani d S 1 . .
S S1 0.6997(3) -0.12017(17) 0.26648(12) 0.0406(4) Uani d . 1 . .
S S2 0.7207(3) 0.23982(18) 0.49437(12) 0.0455(4) Uani d D 1 . .
O O1 -0.2024(8) -0.3668(6) -0.0576(4) 0.0546(10) Uani d . 1 . .
O O2 -0.0393(10) -0.5352(6) -0.2188(4) 0.0650(12) Uani d . 1 . .
O O3 0.1101(7) -0.2255(5) -0.1244(3) 0.0417(8) Uani d . 1 . .
N N1 -0.0491(8) -0.3829(5) -0.1353(4) 0.0385(9) Uani d . 1 . .
N N2 0.3011(8) -0.0167(6) 0.1409(4) 0.0345(8) Uani d . 1 . .
N N3 0.3672(7) 0.1312(5) 0.2605(4) 0.0370(9) Uani d . 1 . .
C C1 0.4554(9) -0.1563(6) 0.1321(4) 0.0355(10) Uani d . 1 . .
H H1A 0.4330 -0.2663 0.0583 0.043 Uiso calc R 1 . .
C C2 0.5716(9) 0.0958(6) 0.3353(4) 0.0347(10) Uani d . 1 . .

loop_
_atom_site_aniso_label
_atom_site_aniso_U_11
_atom_site_aniso_U_22
_atom_site_aniso_U_33
_atom_site_aniso_U_12
_atom_site_aniso_U_13
_atom_site_aniso_U_23
C3 0.036(4) 0.032(3) 0.038(3) 0.005(2) 0.007(3) 0.004(3)
C3' 0.036(4) 0.032(3) 0.038(3) 0.005(2) 0.007(3) 0.004(3)
Cu1 0.0330(5) 0.0269(5) 0.0289(5) 0.0069(3) 0.0028(3) 0.0009(3)
S1 0.0423(7) 0.0364(7) 0.0419(7) 0.0170(5) 0.0040(5) 0.0086(5)
S2 0.0479(8) 0.0415(7) 0.0367(7) 0.0153(5) -0.0092(5) 0.0016(5)
O1 0.062(2) 0.049(2) 0.059(2) 0.0151(17) 0.020(2) 0.0183(17)
O2 0.088(3) 0.0380(19) 0.053(2) 0.024(2) -0.002(2) -0.0102(17)
O3 0.0405(18) 0.0406(17) 0.0388(17) 0.0109(14) 0.0058(14) 0.0017(14)
N1 0.049(2) 0.0291(17) 0.0304(18) 0.0149(16) -0.0031(17) 0.0004(14)
N2 0.0384(19) 0.0289(17) 0.0321(19) 0.0068(15) 0.0039(15) 0.0025(14)
N3 0.039(2) 0.0306(19) 0.035(2) 0.0102(17) -0.0015(17) 0.0016(16)
C1 0.039(2) 0.032(2) 0.033(2) 0.0098(18) 0.0062(18) 0.0034(17)
C2 0.037(2) 0.0291(19) 0.035(2) 0.0078(18) 0.0048(19) 0.0054(17)

loop_
_atom_type_symbol
_atom_type_description
_atom_type_scat_dispersion_real
_atom_type_scat_dispersion_imag
_atom_type_scat_source
C C 0.0033 0.0016 'International Tables Vol C Tables 4.2.6.8 and 6.1.1.4'
H H 0.0000 0.0000 'International Tables Vol C Tables 4.2.6.8 and 6.1.1.4'
N N 0.0061 0.0033 'International Tables Vol C Tables 4.2.6.8 and 6.1.1.4'
O O 0.0106 0.0060 'International Tables Vol C Tables 4.2.6.8 and 6.1.1.4'
S S 0.1246 0.1234 'International Tables Vol C Tables 4.2.6.8 and 6.1.1.4'
Cu Cu 0.3201 1.2651 'International Tables Vol C Tables 4.2.6.8 and 6.1.1.4'

loop_
_geom_angle_atom_site_label_1
_geom_angle_atom_site_label_2
_geom_angle_atom_site_label_3
_geom_angle_site_symmetry_1
_geom_angle_site_symmetry_3
_geom_angle
_geom_angle_publ_flag
C3 C3 S2 2_666 . 108.9(7) ?
C3 C3 H3A 2_666 . 109.9 ?
S2 C3 H3A . . 109.9 ?
C3 C3 H3B 2_666 . 109.9 ?
S2 C3 H3B . . 109.9 ?
H3A C3 H3B . . 108.3 ?
C3' C3' S2 2_666 . 108.5(7) ?
C3' C3' H3B' 2_666 . 110.0 ?
S2 C3' H3B' . . 110.0 ?
C3' C3' H3A' 2_666 . 110.0 ?
S2 C3' H3A' . . 110.0 ?
H3B' C3' H3A' . . 108.4 ?
O3 Cu1 O3 2 . 180.0 ?
O3 Cu1 N2 2 . 90.98(15) ?
O3 Cu1 N2 . . 89.02(15) ?
O3 Cu1 N2 2 2 89.02(15) ?
O3 Cu1 N2 . 2 90.98(15) ?
N2 Cu1 N2 . 2 180.0 ?
C1 S1 C2 . . 87.1(2) ?
C2 S2 C3' . . 100.6(3) ?
C2 S2 C3 . . 99.5(3) ?
N1 O3 Cu1 . . 107.4(2) ?
O2 N1 O1 . . 123.7(5) ?
O2 N1 O3 . . 119.2(4) ?
O1 N1 O3 . . 117.1(4) ?
O1 Cu1 O3 . . 54.74(14) y
N2 Cu1 O3 . . 89.02(15) y
O1 Cu1 O3 . 2 125.26(14) y
C1 N2 N3 . . 113.3(4) ?
C1 N2 Cu1 . . 126.2(3) ?
N3 N2 Cu1 . . 120.5(3) ?
C2 N3 N2 . . 110.7(4) ?
N2 C1 S1 . . 114.2(3) ?
N2 C1 H1A . . 122.9 ?
S1 C1 H1A . . 122.9 ?
N3 C2 S1 . . 114.8(3) ?
N3 C2 S2 . . 126.5(3) ?
S1 C2 S2 . . 118.7(3) ?

loop_
_geom_bond_atom_site_label_1
_geom_bond_atom_site_label_2
_geom_bond_site_symmetry_2
_geom_bond_distance
_geom_bond_publ_flag
C3 C3 2_666 1.479(17) ?
C3 S2 . 1.866(7) ?
C3 H3A . 0.9700 ?
C3 H3B . 0.9700 ?
C3' C3' 2_666 1.504(17) ?
C3' S2 . 1.863(7) ?
C3' H3B' . 0.9700 ?
C3' H3A' . 0.9700 ?
Cu1 O1 . 2.588(4) y
Cu1 O3 2 1.971(3) ?
Cu1 O3 . 1.971(3) y
Cu1 N2 . 2.007(4) y
Cu1 N2 2 2.007(4) ?
S1 C1 . 1.693(5) ?
S1 C2 . 1.735(4) ?
S2 C2 . 1.743(4) ?
O1 N1 . 1.237(6) ?
O2 N1 . 1.209(5) ?
O3 N1 . 1.303(5) ?
N2 C1 . 1.305(6) ?
N2 N3 . 1.389(5) ?
N3 C2 . 1.295(6) ?
C1 H1A . 0.9300 ?

loop_
_geom_hbond_atom_site_label_D
_geom_hbond_atom_site_label_H
_geom_hbond_atom_site_label_A
_geom_hbond_site_symmetry_A
_geom_hbond_distance_DH
_geom_hbond_distance_HA
_geom_hbond_distance_DA
_geom_hbond_angle_DHA
_geom_hbond_publ_flag
C1 H1A O1 1_655 0.93 2.49 3.083(6) 122.00 y

loop_
_geom_torsion_atom_site_label_1
_geom_torsion_atom_site_label_2
_geom_torsion_atom_site_label_3
_geom_torsion_atom_site_label_4
_geom_torsion_site_symmetry_1
_geom_torsion_site_symmetry_2
_geom_torsion_site_symmetry_3
_geom_torsion_site_symmetry_4
_geom_torsion
_geom_torsion_publ_flag
C3' C3' S2 C2 2_666 . . . -83.9(9) ?
C3' C3' S2 C3 2_666 . . . 7.8(7) ?
C3 C3 S2 C2 2_666 . . . 87.1(9) ?
C3 C3 S2 C3' 2_666 . . . -7.9(7) ?
N2 Cu1 O3 N1 . . . . 103.2(3) ?
N2 Cu1 O3 N1 2 . . . -76.8(3) ?
Cu1 O3 N1 O2 . . . . 171.2(4) ?
Cu1 O3 N1 O1 . . . . -9.2(4) ?
O3 Cu1 N2 C1 2 . . . 171.9(4) ?
O3 Cu1 N2 C1 . . . . -8.1(4) ?
O3 Cu1 N2 N3 2 . . . -9.7(3) ?
O3 Cu1 N2 N3 . . . . 170.3(3) ?
C1 N2 N3 C2 . . . . 0.8(6) ?
Cu1 N2 N3 C2 . . . . -177.8(3) ?
N3 N2 C1 S1 . . . . -1.2(5) ?
Cu1 N2 C1 S1 . . . . 177.3(2) ?
C2 S1 C1 N2 . . . . 0.9(4) ?
N2 N3 C2 S1 . . . . -0.1(5) ?
N2 N3 C2 S2 . . . . -179.2(3) ?
C1 S1 C2 N3 . . . . -0.4(4) ?
C1 S1 C2 S2 . . . . 178.7(3) ?
C3' S2 C2 N3 . . . . 9.6(5) ?
C3 S2 C2 N3 . . . . -27.8(5) ?
C3' S2 C2 S1 . . . . -169.5(4) ?
C3 S2 C2 S1 . . . . 153.1(3) ?
